data_1533915
loop_
_publ_author_name
'Ouyang, Z.W.'
'Liu, G.Y.'
'Rao, G.H.'
'Yang, H.F.'
'Liu, W.F.'
'Liang, J.K.'
'Feng, X.M.'

_publ_section_title
;
 Structure and unusual magnetic properties in the itinerant electron
 system Hf0.8 Ta0.2 (Fe1-x Cox)2
;
_journal_name_full 'Journal of Alloys Compd.'
_journal_page_first 18
_journal_page_last 24
_journal_volume 370
_journal_year 2004
_chemical_formula_sum 'Co0.4 Fe1.6 Hf0.8 Ta0.2'
_chemical_name_systematic '(Hf0.8 Ta0.2) (Fe0.8 Co0.2)2'
_space_group_IT_number 194
_symmetry_space_group_name_Hall '-P 6c 2c'
_symmetry_space_group_name_H-M 'P 63/m m c'
_cell_angle_alpha 90
_cell_angle_beta 90
_cell_angle_gamma 120
_cell_formula_units_Z 4
_cell_length_a 4.912
_cell_length_b 4.912
_cell_length_c 8.031
_cell_volume 167.810
_citation_journal_id_ASTM JALCEU
_cod_data_source_file Ouyang_JALCEU_2004_1444.cif
_cod_data_source_block Co0.4Fe1.6Hf0.8Ta0.2
_cod_original_cell_volume 167.8097
_cod_database_code 1533915

loop_
_symmetry_equiv_pos_as_xyz
x,y,z
x-y,x,z+1/2
-y,x-y,z
-x,-y,z+1/2
-x+y,-x,z
y,-x+y,z+1/2
-y,-x,-z+1/2
x-y,-y,-z
x,x-y,-z+1/2
y,x,-z
-x+y,y,-z+1/2
-x,-x+y,-z
-x,-y,-z
-x+y,-x,-z-1/2
y,-x+y,-z
x,y,-z-1/2
x-y,x,-z
-y,x-y,-z-1/2
y,x,z-1/2
-x+y,y,z
-x,-x+y,z-1/2
-y,-x,z
x-y,-y,z-1/2
x,x-y,z

loop_
_atom_site_label
_atom_site_type_symbol
_atom_site_fract_x
_atom_site_fract_y
_atom_site_fract_z
_atom_site_occupancy
_atom_site_U_iso_or_equiv
Fe1 Fe 0 0 0 0.8 0.0
Fe2 Fe 0.8332 0.6664 0.25 0.8 0.0
Hf1 Hf 0.3333 0.6667 0.0625 0.8 0.0
Co1 Co 0 0 0 0.2 0.0
Co2 Co 0.8332 0.6664 0.25 0.2 0.0
Ta1 Ta 0.3333 0.6667 0.0625 0.2 0.0
